data_1518985
loop_
_publ_author_name
'He, Zikai'
'Shan, Liang'
'Mei, Ju'
'Wang, Hong'
'Lam, Jacky W. Y.'
'Sung, Herman H. Y.'
'Williams, Ian D.'
'Gu, Xiao'
'Miao, Qian'
'Tang, Ben Zhong'

_publ_section_title
;
 Aggregation-induced emission and aggregation-promoted photochromism of
 bis(diphenylmethylene)dihydroacenes
;
_journal_issue 6
_journal_name_full 'Chem. Sci.'
_journal_page_first 3538
_journal_paper_doi 10.1039/C5SC00900F
_journal_volume 6
_journal_year 2015
_chemical_formula_moiety 'C48 H32'
_chemical_formula_sum 'C48 H32'
_chemical_formula_weight 608.74
_chemical_name_systematic
;
 ? 
;
_space_group_IT_number 15
_space_group_name_Hall '-C 2yc'
_symmetry_cell_setting monoclinic
_symmetry_space_group_name_Hall '-C 2yc'
_symmetry_space_group_name_H-M 'C 1 2/c 1'
_atom_sites_solution_hydrogens geom
_atom_sites_solution_primary direct
_atom_sites_solution_secondary difmap
_audit_creation_date 2013-10-28
_audit_creation_method
;
  Olex2 1.2-beta
  (compiled May  9 2012 12:37:22, GUI svn.r4230)
;
_audit_update_record
;
2014-09-16 deposited with the CCDC.
2015-04-02 downloaded from the CCDC.
;
_cell_angle_alpha 90.00
_cell_angle_beta 110.271(3)
_cell_angle_gamma 90.00
_cell_formula_units_Z 8
_cell_length_a 28.4000(7)
_cell_length_b 12.0889(2)
_cell_length_c 20.7374(6)
_cell_measurement_reflns_used 11318
_cell_measurement_temperature 173.0(3)
_cell_measurement_theta_max 71.6070
_cell_measurement_theta_min 4.0200
_cell_volume 6678.7(3)
_computing_cell_refinement
;
CrysAlisPro, Agilent Technologies,
Version 1.171.36.28 (release 01-02-2013 CrysAlis171 .NET)
(compiled Feb  1 2013,16:14:44)
;
_computing_data_collection
;
CrysAlisPro, Agilent Technologies,
Version 1.171.36.28 (release 01-02-2013 CrysAlis171 .NET)
(compiled Feb  1 2013,16:14:44)
;
_computing_data_reduction
;
CrysAlisPro, Agilent Technologies,
Version 1.171.36.28 (release 01-02-2013 CrysAlis171 .NET)
(compiled Feb  1 2013,16:14:44)
;
_computing_molecular_graphics
;
O. V. Dolomanov, L. J. Bourhis, R. J. Gildea, J. A. K. Howard and H. Puschmann,
OLEX2: a complete structure solution, refinement and analysis program.
J. Appl. Cryst. (2009). 42, 339-341.
;
_computing_publication_material
;
O. V. Dolomanov, L. J. Bourhis, R. J. Gildea, J. A. K. Howard and H. Puschmann,
OLEX2: a complete structure solution, refinement and analysis program.
J. Appl. Cryst. (2009). 42, 339-341.
;
_computing_structure_refinement
;
XL, G.M. Sheldrick, Acta Cryst.
(2008). A64, 112-122
;
_computing_structure_solution
;
XS, G.M. Sheldrick, Acta Cryst.
(2008). A64, 112-122
;
_diffrn_ambient_temperature 173.0(3)
_diffrn_detector_area_resol_mean 15.9578
_diffrn_measured_fraction_theta_full 0.9934
_diffrn_measured_fraction_theta_max 0.8155
_diffrn_measurement_details
;
  1 omega   44.00   83.00   1.0000    5.0000
omega____ theta____ kappa____ phi______ frames
    -      110.0000  -50.0000  -30.0000 39

  2 omega  -26.00   72.00   1.0000    1.0000
omega____ theta____ kappa____ phi______ frames
    -        0.0000   38.0000  120.0000 98

  3 omega -125.00  -29.00   1.0000    2.0000
omega____ theta____ kappa____ phi______ frames
    -      -55.0000  -77.0000   90.0000 96

  4 omega  -70.00   16.00   1.0000    2.0000
omega____ theta____ kappa____ phi______ frames
    -      -55.0000   38.0000 -120.0000 86

  5 omega -112.00  -30.00   1.0000    2.0000
omega____ theta____ kappa____ phi______ frames
    -      -55.0000  125.0000 -120.0000 82

  6 omega   73.00  126.00   1.0000    2.0000
omega____ theta____ kappa____ phi______ frames
    -       55.0000  125.0000   90.0000 53

  7 omega -122.00  -41.00   1.0000    5.0000
omega____ theta____ kappa____ phi______ frames
    -      -64.0000  -64.0000  120.0000 81

  8 omega  -71.00  -18.00   1.0000    5.0000
omega____ theta____ kappa____ phi______ frames
    -      -64.0000   38.0000   90.0000 53

  9 omega   37.00   63.00   1.0000    5.0000
omega____ theta____ kappa____ phi______ frames
    -      110.0000  -25.0000   30.0000 26

 10 omega   42.00   71.00   1.0000    5.0000
omega____ theta____ kappa____ phi______ frames
    -      110.0000  -38.0000   60.0000 29

 11 omega   40.00   83.00   1.0000    5.0000
omega____ theta____ kappa____ phi______ frames
    -      110.0000  -50.0000 -150.0000 43

 12 omega   38.00  129.00   1.0000    5.0000
omega____ theta____ kappa____ phi______ frames
    -      110.0000  -92.0000  150.0000 91

 13 omega   45.00  106.00   1.0000    5.0000
omega____ theta____ kappa____ phi______ frames
    -      110.0000  -92.0000   90.0000 61

 14 omega  122.00  148.00   1.0000    5.0000
omega____ theta____ kappa____ phi______ frames
    -      110.0000  -92.0000   90.0000 26

 15 omega   38.00   71.00   1.0000    5.0000
omega____ theta____ kappa____ phi______ frames
    -      110.0000  -38.0000  120.0000 33

 16 omega   37.00   69.00   1.0000    5.0000
omega____ theta____ kappa____ phi______ frames
    -      110.0000  -25.0000    0.0000 32

 17 omega   53.00  147.00   1.0000    5.0000
omega____ theta____ kappa____ phi______ frames
    -      110.0000  -92.0000  -60.0000 94

 18 omega   83.00  174.00   1.0000    5.0000
omega____ theta____ kappa____ phi______ frames
    -      110.0000   25.0000  -90.0000 91

 19 omega   41.00   71.00   1.0000    5.0000
omega____ theta____ kappa____ phi______ frames
    -      110.0000  -38.0000  150.0000 30

 20 omega   38.00   71.00   1.0000    5.0000
omega____ theta____ kappa____ phi______ frames
    -      110.0000  -38.0000  -90.0000 33

 21 omega   38.00   63.00   1.0000    5.0000
omega____ theta____ kappa____ phi______ frames
    -      110.0000  -38.0000  -60.0000 25

 22 omega   60.00  167.00   1.0000    5.0000
omega____ theta____ kappa____ phi______ frames
    -      110.0000   12.0000 -150.0000 107

 23 omega   41.00   71.00   1.0000    5.0000
omega____ theta____ kappa____ phi______ frames
    -      110.0000  -38.0000 -120.0000 30
;
_diffrn_measurement_device 'kappa diffractometer'
_diffrn_measurement_device_type 'Xcalibur, Sapphire3, Gemini ultra'
_diffrn_measurement_method '\w scans'
_diffrn_orient_matrix_UB_11 -0.0485532000
_diffrn_orient_matrix_UB_12 0.0289455000
_diffrn_orient_matrix_UB_13 -0.0596460000
_diffrn_orient_matrix_UB_21 -0.0116328000
_diffrn_orient_matrix_UB_22 0.0908213000
_diffrn_orient_matrix_UB_23 0.0444398000
_diffrn_orient_matrix_UB_31 0.0291420000
_diffrn_orient_matrix_UB_32 0.0845057000
_diffrn_orient_matrix_UB_33 -0.0272853000
_diffrn_radiation_monochromator mirror
_diffrn_radiation_probe x-ray
_diffrn_radiation_type CuK\a
_diffrn_radiation_wavelength 1.5418
_diffrn_reflns_av_R_equivalents 0.0349
_diffrn_reflns_av_unetI/netI 0.0288
_diffrn_reflns_limit_h_max 33
_diffrn_reflns_limit_h_min -33
_diffrn_reflns_limit_k_max 14
_diffrn_reflns_limit_k_min -11
_diffrn_reflns_limit_l_max 22
_diffrn_reflns_limit_l_min -24
_diffrn_reflns_number 19414
_diffrn_reflns_theta_full 66.50
_diffrn_reflns_theta_max 66.98
_diffrn_reflns_theta_min 4.02
_diffrn_source 'sealed X-ray tube'
_diffrn_source_current 35
_diffrn_source_power 1.75
_diffrn_source_target Cu
_diffrn_source_voltage 50
_exptl_absorpt_coefficient_mu 0.519
_exptl_absorpt_correction_T_max 1.00000
_exptl_absorpt_correction_T_min 0.80462
_exptl_absorpt_correction_type multi-scan
_exptl_absorpt_process_details
;
CrysAlisPro, Agilent Technologies,
Version 1.171.36.28 (release 01-02-2013 CrysAlis171 .NET)
(compiled Feb  1 2013,16:14:44)
Empirical absorption correction using spherical harmonics,
 implemented in SCALE3 ABSPACK scaling algorithm.
;
_exptl_crystal_colour colourless
_exptl_crystal_density_diffrn 1.211
_exptl_crystal_density_method 'not measured'
_exptl_crystal_description block
_exptl_crystal_F_000 2560
_exptl_crystal_size_max 0.40
_exptl_crystal_size_mid 0.35
_exptl_crystal_size_min 0.35
_refine_diff_density_max 0.166
_refine_diff_density_min -0.166
_refine_diff_density_rms 0.034
_refine_ls_extinction_method none
_refine_ls_goodness_of_fit_ref 1.002
_refine_ls_hydrogen_treatment constr
_refine_ls_matrix_type full
_refine_ls_number_parameters 433
_refine_ls_number_reflns 5903
_refine_ls_number_restraints 0
_refine_ls_restrained_S_all 1.002
_refine_ls_R_factor_all 0.0409
_refine_ls_R_factor_gt 0.0383
_refine_ls_shift/su_max 0.001
_refine_ls_shift/su_mean 0.000
_refine_ls_structure_factor_coef Fsqd
_refine_ls_weighting_details 'calc w=1/[\s^2^(Fo^2^)+(0.0505P)^2^+2.5418P] where P=(Fo^2^+2Fc^2^)/3'
_refine_ls_weighting_scheme calc
_refine_ls_wR_factor_gt 0.0946
_refine_ls_wR_factor_ref 0.0966
_reflns_number_gt 5502
_reflns_number_total 5903
_reflns_threshold_expression >2sigma(I)
_cod_data_source_file c5sc00900f2.cif
_cod_data_source_block kai1cult
_cod_depositor_comments
;
The following automatic conversions were performed:

'_symmetry_cell_setting' value 'Monoclinic' changed to 'monoclinic'
according to
/usr/data/users/saulius/crontab/automatic-downloads/rss-feeds/RSC/lib/dictionaries/cif_core.dic
dictionary named 'cif_core.dic' version 2.4.2 from 2011-04-26.

Automatic conversion script
Id: cif_fix_values 3143 2015-03-26 13:38:13Z robertas 

 Adding full bibliography for 1518983--1518986.cif.
;
_cod_original_sg_symbol_H-M C2/c
_cod_database_code 1518985
_reflns_odcompleteness_completeness 99.34
_reflns_odcompleteness_iscentric 1
_reflns_odcompleteness_theta 66.97

loop_
_space_group_symop_id
_space_group_symop_operation_xyz
1 'x, y, z'
2 '-x, y, -z+1/2'
3 'x+1/2, y+1/2, z'
4 '-x+1/2, y+1/2, -z+1/2'
5 '-x, -y, -z'
6 'x, -y, z-1/2'
7 '-x+1/2, -y+1/2, -z'
8 'x+1/2, -y+1/2, z-1/2'

loop_
_atom_site_label
_atom_site_type_symbol
_atom_site_fract_x
_atom_site_fract_y
_atom_site_fract_z
_atom_site_U_iso_or_equiv
_atom_site_adp_type
_atom_site_occupancy
_atom_site_symmetry_multiplicity
_atom_site_calc_flag
_atom_site_refinement_flags
C1 C 0.16420(4) 0.69342(8) 0.52494(5) 0.0260(2) Uani 1 1 d .
C2 C 0.15747(4) 0.80709(8) 0.54856(5) 0.0260(2) Uani 1 1 d .
C3 C 0.17490(4) 0.90138(8) 0.52747(5) 0.0289(2) Uani 1 1 d .
H3 H 0.1919 0.8956 0.4954 0.035 Uiso 1 1 calc R
C4 C 0.16807(4) 1.00703(9) 0.55245(5) 0.0301(2) Uani 1 1 d .
C5 C 0.18499(5) 1.10564(9) 0.53031(6) 0.0375(3) Uani 1 1 d .
H5 H 0.2016 1.1015 0.4978 0.045 Uiso 1 1 calc R
C6 C 0.17767(5) 1.20626(10) 0.55517(7) 0.0422(3) Uani 1 1 d .
H6 H 0.1891 1.2715 0.5397 0.051 Uiso 1 1 calc R
C7 C 0.15325(5) 1.21378(9) 0.60363(7) 0.0425(3) Uani 1 1 d .
H7 H 0.1485 1.2841 0.6210 0.051 Uiso 1 1 calc R
C8 C 0.13627(5) 1.12068(9) 0.62591(6) 0.0367(3) Uani 1 1 d .
H8 H 0.1197 1.1270 0.6585 0.044 Uiso 1 1 calc R
C9 C 0.14307(4) 1.01461(9) 0.60096(5) 0.0299(2) Uani 1 1 d .
C10 C 0.12556(4) 0.91643(8) 0.62247(5) 0.0282(2) Uani 1 1 d .
H10 H 0.1090 0.9211 0.6551 0.034 Uiso 1 1 calc R
C11 C 0.13200(4) 0.81469(8) 0.59722(5) 0.0256(2) Uani 1 1 d .
C12 C 0.11650(4) 0.70838(8) 0.62065(5) 0.0251(2) Uani 1 1 d .
C13 C 0.15580(4) 0.62133(8) 0.63250(5) 0.0249(2) Uani 1 1 d .
C14 C 0.17016(4) 0.55307(8) 0.68873(5) 0.0267(2) Uani 1 1 d .
H14 H 0.1541 0.5594 0.7218 0.032 Uiso 1 1 calc R
C15 C 0.20843(4) 0.47343(8) 0.69855(5) 0.0276(2) Uani 1 1 d .
C16 C 0.22175(4) 0.39898(9) 0.75510(6) 0.0340(2) Uani 1 1 d .
H16 H 0.2045 0.4021 0.7870 0.041 Uiso 1 1 calc R
C17 C 0.25896(5) 0.32325(10) 0.76397(6) 0.0384(3) Uani 1 1 d .
H17 H 0.2671 0.2728 0.8013 0.046 Uiso 1 1 calc R
C18 C 0.28558(5) 0.31963(10) 0.71763(6) 0.0393(3) Uani 1 1 d .
H18 H 0.3124 0.2686 0.7252 0.047 Uiso 1 1 calc R
C19 C 0.27317(4) 0.38859(9) 0.66225(6) 0.0350(2) Uani 1 1 d .
H19 H 0.2912 0.3845 0.6313 0.042 Uiso 1 1 calc R
C20 C 0.23356(4) 0.46657(8) 0.65027(5) 0.0285(2) Uani 1 1 d .
C21 C 0.21846(4) 0.53812(8) 0.59262(5) 0.0282(2) Uani 1 1 d .
H21 H 0.2350 0.5341 0.5600 0.034 Uiso 1 1 calc R
C22 C 0.18025(4) 0.61331(8) 0.58302(5) 0.0253(2) Uani 1 1 d .
C30 C 0.15352(4) 0.66434(8) 0.45879(5) 0.0271(2) Uani 1 1 d .
C31 C 0.15119(4) 0.54637(8) 0.43563(5) 0.0288(2) Uani 1 1 d .
C32 C 0.11050(5) 0.48204(10) 0.43504(7) 0.0418(3) Uani 1 1 d .
H32 H 0.0858 0.5123 0.4513 0.050 Uiso 1 1 calc R
C33 C 0.10554(6) 0.37401(11) 0.41099(8) 0.0505(3) Uani 1 1 d .
H33 H 0.0777 0.3306 0.4111 0.061 Uiso 1 1 calc R
C34 C 0.14111(6) 0.32970(10) 0.38685(7) 0.0467(3) Uani 1 1 d .
H34 H 0.1376 0.2560 0.3700 0.056 Uiso 1 1 calc R
C35 C 0.18152(5) 0.39239(11) 0.38727(7) 0.0456(3) Uani 1 1 d .
H35 H 0.2062 0.3615 0.3713 0.055 Uiso 1 1 calc R
C36 C 0.18646(4) 0.50087(10) 0.41098(6) 0.0371(3) Uani 1 1 d .
H36 H 0.2142 0.5441 0.4103 0.044 Uiso 1 1 calc R
C41 C 0.13573(4) 0.74566(8) 0.40078(5) 0.0289(2) Uani 1 1 d .
C42 C 0.08590(5) 0.77969(10) 0.37758(6) 0.0370(3) Uani 1 1 d .
H42 H 0.0637 0.7520 0.3990 0.044 Uiso 1 1 calc R
C43 C 0.06840(5) 0.85367(11) 0.32343(7) 0.0466(3) Uani 1 1 d .
H43 H 0.0343 0.8768 0.3081 0.056 Uiso 1 1 calc R
C44 C 0.10036(6) 0.89387(10) 0.29165(7) 0.0494(3) Uani 1 1 d .
H44 H 0.0884 0.9452 0.2549 0.059 Uiso 1 1 calc R
C45 C 0.14973(6) 0.85931(11) 0.31351(7) 0.0481(3) Uani 1 1 d .
H45 H 0.1717 0.8864 0.2914 0.058 Uiso 1 1 calc R
C46 C 0.16739(5) 0.78523(10) 0.36761(6) 0.0392(3) Uani 1 1 d .
H46 H 0.2013 0.7613 0.3822 0.047 Uiso 1 1 calc R
C50 C 0.07199(4) 0.68977(8) 0.62858(5) 0.0274(2) Uani 1 1 d .
C51 C 0.05885(4) 0.57639(9) 0.64656(6) 0.0319(2) Uani 1 1 d .
C52 C 0.04751(5) 0.49469(10) 0.59664(7) 0.0441(3) Uani 1 1 d .
H52 H 0.0453 0.5128 0.5511 0.053 Uiso 1 1 calc R
C53 C 0.03933(6) 0.38641(12) 0.61269(10) 0.0649(4) Uani 1 1 d .
H53 H 0.0317 0.3308 0.5782 0.078 Uiso 1 1 calc R
C54 C 0.04218(6) 0.35963(14) 0.67824(11) 0.0717(5) Uani 1 1 d .
H54 H 0.0372 0.2853 0.6893 0.086 Uiso 1 1 calc R
C55 C 0.05227(6) 0.44059(14) 0.72807(9) 0.0620(4) Uani 1 1 d .
H55 H 0.0539 0.4220 0.7733 0.074 Uiso 1 1 calc R
C56 C 0.06005(5) 0.54890(12) 0.71233(7) 0.0455(3) Uani 1 1 d .
H56 H 0.0662 0.6047 0.7466 0.055 Uiso 1 1 calc R
C61 C 0.03099(4) 0.77368(9) 0.61310(6) 0.0314(2) Uani 1 1 d .
C62 C 0.01078(5) 0.81912(10) 0.54762(7) 0.0439(3) Uani 1 1 d .
H62 H 0.0241 0.7991 0.5131 0.053 Uiso 1 1 calc R
C63 C -0.02878(6) 0.89352(12) 0.53257(8) 0.0566(4) Uani 1 1 d .
H63 H -0.0427 0.9232 0.4875 0.068 Uiso 1 1 calc R
C64 C -0.04797(5) 0.92468(12) 0.58198(9) 0.0572(4) Uani 1 1 d .
H64 H -0.0748 0.9763 0.5714 0.069 Uiso 1 1 calc R
C65 C -0.02821(6) 0.88079(11) 0.64691(9) 0.0547(4) Uani 1 1 d .
H65 H -0.0414 0.9023 0.6814 0.066 Uiso 1 1 calc R
C66 C 0.01084(5) 0.80521(10) 0.66239(7) 0.0442(3) Uani 1 1 d .
H66 H 0.0240 0.7746 0.7073 0.053 Uiso 1 1 calc R

loop_
_atom_site_aniso_label
_atom_site_aniso_U_11
_atom_site_aniso_U_22
_atom_site_aniso_U_33
_atom_site_aniso_U_23
_atom_site_aniso_U_13
_atom_site_aniso_U_12
C1 0.0249(5) 0.0247(5) 0.0296(5) 0.0006(4) 0.0108(4) -0.0002(4)
C2 0.0255(5) 0.0250(5) 0.0251(5) 0.0002(4) 0.0059(4) 0.0007(4)
C3 0.0304(5) 0.0287(5) 0.0273(5) -0.0001(4) 0.0098(4) -0.0016(4)
C4 0.0306(5) 0.0265(5) 0.0287(5) 0.0007(4) 0.0046(4) -0.0023(4)
C5 0.0420(6) 0.0311(6) 0.0377(6) 0.0014(5) 0.0118(5) -0.0065(5)
C6 0.0493(7) 0.0265(6) 0.0449(7) 0.0019(5) 0.0086(6) -0.0082(5)
C7 0.0530(7) 0.0244(5) 0.0429(7) -0.0059(5) 0.0075(6) -0.0021(5)
C8 0.0441(6) 0.0286(5) 0.0341(6) -0.0048(4) 0.0094(5) 0.0007(5)
C9 0.0313(5) 0.0256(5) 0.0280(5) -0.0013(4) 0.0041(4) 0.0008(4)
C10 0.0299(5) 0.0269(5) 0.0272(5) -0.0006(4) 0.0090(4) 0.0019(4)
C11 0.0248(5) 0.0252(5) 0.0245(5) 0.0013(4) 0.0056(4) 0.0016(4)
C12 0.0282(5) 0.0238(5) 0.0223(5) -0.0012(4) 0.0074(4) 0.0010(4)
C13 0.0248(5) 0.0217(5) 0.0271(5) -0.0030(4) 0.0075(4) -0.0020(4)
C14 0.0268(5) 0.0262(5) 0.0267(5) -0.0009(4) 0.0089(4) -0.0015(4)
C15 0.0278(5) 0.0249(5) 0.0268(5) -0.0021(4) 0.0054(4) -0.0010(4)
C16 0.0377(6) 0.0331(6) 0.0293(5) 0.0022(4) 0.0092(5) 0.0029(4)
C17 0.0436(6) 0.0339(6) 0.0305(6) 0.0057(4) 0.0036(5) 0.0080(5)
C18 0.0397(6) 0.0357(6) 0.0359(6) -0.0010(5) 0.0046(5) 0.0138(5)
C19 0.0356(6) 0.0341(6) 0.0342(6) -0.0030(4) 0.0106(5) 0.0082(4)
C20 0.0283(5) 0.0254(5) 0.0287(5) -0.0030(4) 0.0060(4) 0.0007(4)
C21 0.0292(5) 0.0287(5) 0.0278(5) -0.0023(4) 0.0111(4) 0.0013(4)
C22 0.0266(5) 0.0228(5) 0.0256(5) -0.0021(4) 0.0077(4) -0.0023(4)
C30 0.0275(5) 0.0265(5) 0.0287(5) 0.0005(4) 0.0115(4) 0.0010(4)
C31 0.0343(5) 0.0271(5) 0.0239(5) 0.0008(4) 0.0086(4) 0.0029(4)
C32 0.0456(7) 0.0315(6) 0.0545(7) -0.0036(5) 0.0254(6) -0.0020(5)
C33 0.0565(8) 0.0320(6) 0.0642(9) -0.0039(6) 0.0226(7) -0.0091(6)
C34 0.0612(8) 0.0278(6) 0.0446(7) -0.0069(5) 0.0101(6) 0.0056(5)
C35 0.0499(7) 0.0416(7) 0.0434(7) -0.0097(5) 0.0139(6) 0.0121(6)
C36 0.0375(6) 0.0380(6) 0.0363(6) -0.0059(5) 0.0136(5) 0.0024(5)
C41 0.0383(6) 0.0240(5) 0.0245(5) -0.0033(4) 0.0109(4) -0.0017(4)
C42 0.0409(6) 0.0358(6) 0.0342(6) 0.0015(5) 0.0129(5) 0.0042(5)
C43 0.0537(8) 0.0424(7) 0.0372(6) 0.0036(5) 0.0076(6) 0.0131(6)
C44 0.0787(10) 0.0354(6) 0.0309(6) 0.0068(5) 0.0149(6) 0.0066(6)
C45 0.0688(9) 0.0442(7) 0.0361(7) 0.0050(5) 0.0243(6) -0.0082(6)
C46 0.0448(7) 0.0403(6) 0.0349(6) 0.0014(5) 0.0168(5) -0.0033(5)
C50 0.0295(5) 0.0272(5) 0.0254(5) 0.0000(4) 0.0094(4) 0.0012(4)
C51 0.0241(5) 0.0321(5) 0.0401(6) 0.0058(4) 0.0118(4) 0.0015(4)
C52 0.0424(7) 0.0354(6) 0.0507(7) -0.0008(5) 0.0113(6) -0.0061(5)
C53 0.0583(9) 0.0367(7) 0.0921(13) -0.0037(7) 0.0166(9) -0.0113(6)
C54 0.0538(9) 0.0473(9) 0.1112(15) 0.0334(10) 0.0252(9) -0.0071(7)
C55 0.0479(8) 0.0679(10) 0.0744(10) 0.0378(9) 0.0264(8) 0.0026(7)
C56 0.0402(7) 0.0538(8) 0.0467(7) 0.0144(6) 0.0205(6) 0.0044(5)
C61 0.0262(5) 0.0276(5) 0.0395(6) -0.0024(4) 0.0103(4) -0.0014(4)
C62 0.0410(7) 0.0434(7) 0.0392(7) -0.0034(5) 0.0036(5) 0.0080(5)
C63 0.0466(7) 0.0491(8) 0.0541(8) -0.0014(6) -0.0079(6) 0.0133(6)
C64 0.0358(7) 0.0417(7) 0.0849(11) -0.0077(7) 0.0092(7) 0.0115(6)
C65 0.0508(8) 0.0428(7) 0.0809(11) -0.0028(7) 0.0359(8) 0.0095(6)
C66 0.0472(7) 0.0383(6) 0.0552(8) 0.0045(5) 0.0279(6) 0.0082(5)

loop_
_atom_type_symbol
_atom_type_description
_atom_type_scat_dispersion_real
_atom_type_scat_dispersion_imag
_atom_type_scat_source
C C 0.0181 0.0091 'International Tables Vol C Tables 4.2.6.8 and 6.1.1.4'
H H 0.0000 0.0000 'International Tables Vol C Tables 4.2.6.8 and 6.1.1.4'

loop_
_geom_angle_atom_site_label_1
_geom_angle_atom_site_label_2
_geom_angle_atom_site_label_3
_geom_angle
C22 C1 C2 111.79(8)
C30 C1 C2 124.47(9)
C30 C1 C22 123.56(9)
C3 C2 C1 123.92(9)
C3 C2 C11 119.77(9)
C11 C2 C1 116.30(9)
C2 C3 C4 121.45(10)
C3 C4 C5 122.29(10)
C3 C4 C9 118.84(9)
C5 C4 C9 118.87(10)
C6 C5 C4 120.89(12)
C5 C6 C7 120.29(11)
C8 C7 C6 120.47(11)
C7 C8 C9 120.79(11)
C8 C9 C4 118.69(10)
C10 C9 C4 118.99(9)
C10 C9 C8 122.31(10)
C11 C10 C9 121.49(10)
C2 C11 C12 116.83(8)
C10 C11 C2 119.46(9)
C10 C11 C12 123.61(9)
C13 C12 C11 111.89(8)
C50 C12 C11 125.28(9)
C50 C12 C13 122.80(9)
C14 C13 C12 123.39(9)
C14 C13 C22 119.69(9)
C22 C13 C12 116.89(9)
C13 C14 C15 121.34(10)
C14 C15 C16 121.45(10)
C14 C15 C20 119.21(9)
C20 C15 C16 119.33(10)
C17 C16 C15 120.62(11)
C16 C17 C18 120.11(11)
C19 C18 C17 120.70(10)
C18 C19 C20 120.70(11)
C15 C20 C19 118.45(10)
C21 C20 C15 118.73(9)
C21 C20 C19 122.82(10)
C22 C21 C20 121.22(10)
C13 C22 C1 116.65(9)
C21 C22 C1 123.49(9)
C21 C22 C13 119.77(9)
C1 C30 C31 123.01(9)
C1 C30 C41 122.76(9)
C31 C30 C41 113.68(8)
C32 C31 C30 118.66(10)
C36 C31 C30 122.57(10)
C36 C31 C32 118.66(10)
C33 C32 C31 120.70(12)
C34 C33 C32 119.96(13)
C35 C34 C33 119.88(11)
C34 C35 C36 120.32(12)
C31 C36 C35 120.48(12)
C42 C41 C30 119.43(10)
C42 C41 C46 118.80(10)
C46 C41 C30 121.73(10)
C43 C42 C41 120.51(12)
C44 C43 C42 120.20(13)
C45 C44 C43 119.83(11)
C44 C45 C46 120.18(12)
C45 C46 C41 120.47(12)
C12 C50 C51 120.44(9)
C12 C50 C61 123.67(9)
C61 C50 C51 115.55(9)
C52 C51 C50 118.61(10)
C52 C51 C56 118.82(11)
C56 C51 C50 122.50(11)
C51 C52 C53 120.48(14)
C54 C53 C52 120.13(16)
C53 C54 C55 120.02(14)
C54 C55 C56 120.19(15)
C55 C56 C51 120.29(14)
C62 C61 C50 120.37(10)
C66 C61 C50 121.23(10)
C66 C61 C62 118.36(11)
C63 C62 C61 120.23(13)
C64 C63 C62 120.74(14)
C63 C64 C65 119.60(12)
C64 C65 C66 120.27(14)
C65 C66 C61 120.79(13)

loop_
_geom_bond_atom_site_label_1
_geom_bond_atom_site_label_2
_geom_bond_distance
C1 C2 1.4933(14)
C1 C22 1.4887(14)
C1 C30 1.3450(15)
C2 C3 1.3732(15)
C2 C11 1.4338(15)
C3 C4 1.4166(15)
C4 C5 1.4198(15)
C4 C9 1.4212(16)
C5 C6 1.3647(17)
C6 C7 1.408(2)
C7 C8 1.3663(17)
C8 C9 1.4207(15)
C9 C10 1.4172(15)
C10 C11 1.3736(14)
C11 C12 1.4931(14)
C12 C13 1.4912(14)
C12 C50 1.3489(15)
C13 C14 1.3704(14)
C13 C22 1.4276(14)
C14 C15 1.4128(15)
C15 C16 1.4217(15)
C15 C20 1.4190(15)
C16 C17 1.3617(17)
C17 C18 1.4142(18)
C18 C19 1.3629(17)
C19 C20 1.4221(15)
C20 C21 1.4164(15)
C21 C22 1.3761(14)
C30 C31 1.4989(14)
C30 C41 1.4992(14)
C31 C32 1.3894(16)
C31 C36 1.3863(16)
C32 C33 1.3875(18)
C33 C34 1.381(2)
C34 C35 1.373(2)
C35 C36 1.3904(17)
C41 C42 1.3900(16)
C41 C46 1.3924(16)
C42 C43 1.3860(17)
C43 C44 1.382(2)
C44 C45 1.380(2)
C45 C46 1.3865(18)
C50 C51 1.5011(14)
C50 C61 1.4930(14)
C51 C52 1.3856(18)
C51 C56 1.3929(17)
C52 C53 1.390(2)
C53 C54 1.372(3)
C54 C55 1.379(3)
C55 C56 1.385(2)
C61 C62 1.3910(17)
C61 C66 1.3866(17)
C62 C63 1.3876(19)
C63 C64 1.370(2)
C64 C65 1.373(2)
C65 C66 1.3861(18)

loop_
_geom_torsion_atom_site_label_1
_geom_torsion_atom_site_label_2
_geom_torsion_atom_site_label_3
_geom_torsion_atom_site_label_4
_geom_torsion
C1 C2 C3 C4 -179.02(9)
C1 C2 C11 C10 178.42(9)
C1 C2 C11 C12 1.92(13)
C1 C30 C31 C32 73.18(14)
C1 C30 C31 C36 -110.71(13)
C1 C30 C41 C42 -78.39(14)
C1 C30 C41 C46 104.02(13)
C2 C1 C22 C13 42.25(12)
C2 C1 C22 C21 -134.19(10)
C2 C1 C30 C31 -167.85(9)
C2 C1 C30 C41 3.13(16)
C2 C3 C4 C5 -178.82(10)
C2 C3 C4 C9 0.69(15)
C2 C11 C12 C13 40.58(12)
C2 C11 C12 C50 -137.50(10)
C3 C2 C11 C10 -0.34(15)
C3 C2 C11 C12 -176.84(9)
C3 C4 C5 C6 179.75(11)
C3 C4 C9 C8 180.00(10)
C3 C4 C9 C10 -0.33(15)
C4 C5 C6 C7 0.24(19)
C4 C9 C10 C11 -0.36(15)
C5 C4 C9 C8 -0.47(15)
C5 C4 C9 C10 179.19(10)
C5 C6 C7 C8 -0.51(19)
C6 C7 C8 C9 0.28(19)
C7 C8 C9 C4 0.21(17)
C7 C8 C9 C10 -179.44(11)
C8 C9 C10 C11 179.29(10)
C9 C4 C5 C6 0.25(17)
C9 C10 C11 C2 0.70(15)
C9 C10 C11 C12 176.95(9)
C10 C11 C12 C13 -135.76(10)
C10 C11 C12 C50 46.16(15)
C11 C2 C3 C4 -0.36(15)
C11 C12 C13 C14 135.83(10)
C11 C12 C13 C22 -41.94(12)
C11 C12 C50 C51 174.64(9)
C11 C12 C50 C61 1.57(16)
C12 C13 C14 C15 -178.52(9)
C12 C13 C22 C1 0.45(13)
C12 C13 C22 C21 177.03(9)
C12 C50 C51 C52 -72.33(14)
C12 C50 C51 C56 104.43(13)
C12 C50 C61 C62 58.22(15)
C12 C50 C61 C66 -124.20(12)
C13 C12 C50 C51 -3.25(15)
C13 C12 C50 C61 -176.32(9)
C13 C14 C15 C16 -176.96(10)
C13 C14 C15 C20 2.06(15)
C14 C13 C22 C1 -177.40(9)
C14 C13 C22 C21 -0.82(14)
C14 C15 C16 C17 -179.56(10)
C14 C15 C20 C19 177.81(10)
C14 C15 C20 C21 -1.68(14)
C15 C16 C17 C18 1.43(18)
C15 C20 C21 C22 0.08(15)
C16 C15 C20 C19 -3.14(15)
C16 C15 C20 C21 177.37(10)
C16 C17 C18 C19 -2.54(18)
C17 C18 C19 C20 0.73(18)
C18 C19 C20 C15 2.10(16)
C18 C19 C20 C21 -178.44(11)
C19 C20 C21 C22 -179.38(10)
C20 C15 C16 C17 1.41(16)
C20 C21 C22 C1 177.51(9)
C20 C21 C22 C13 1.18(15)
C22 C1 C2 C3 135.28(10)
C22 C1 C2 C11 -43.43(12)
C22 C1 C30 C31 6.89(16)
C22 C1 C30 C41 177.87(9)
C22 C13 C14 C15 -0.81(15)
C30 C1 C2 C3 -49.44(15)
C30 C1 C2 C11 131.86(11)
C30 C1 C22 C13 -133.08(10)
C30 C1 C22 C21 50.48(15)
C30 C31 C32 C33 176.98(12)
C30 C31 C36 C35 -177.18(11)
C30 C41 C42 C43 -179.14(10)
C30 C41 C46 C45 179.14(11)
C31 C30 C41 C42 93.36(12)
C31 C30 C41 C46 -84.23(13)
C31 C32 C33 C34 -0.5(2)
C32 C31 C36 C35 -1.07(18)
C32 C33 C34 C35 0.6(2)
C33 C34 C35 C36 -0.9(2)
C34 C35 C36 C31 1.19(19)
C36 C31 C32 C33 0.72(19)
C41 C30 C31 C32 -98.54(12)
C41 C30 C31 C36 77.56(13)
C41 C42 C43 C44 0.39(19)
C42 C41 C46 C45 1.54(17)
C42 C43 C44 C45 0.7(2)
C43 C44 C45 C46 -0.6(2)
C44 C45 C46 C41 -0.52(19)
C46 C41 C42 C43 -1.47(17)
C50 C12 C13 C14 -46.03(15)
C50 C12 C13 C22 136.20(10)
C50 C51 C52 C53 174.50(12)
C50 C51 C56 C55 -173.83(11)
C50 C61 C62 C63 177.23(12)
C50 C61 C66 C65 -178.12(12)
C51 C50 C61 C62 -115.16(12)
C51 C50 C61 C66 62.42(14)
C51 C52 C53 C54 0.3(2)
C52 C51 C56 C55 2.92(18)
C52 C53 C54 C55 1.2(3)
C53 C54 C55 C56 -0.6(2)
C54 C55 C56 C51 -1.4(2)
C56 C51 C52 C53 -2.38(19)
C61 C50 C51 C52 101.28(12)
C61 C50 C51 C56 -81.96(13)
C61 C62 C63 C64 1.0(2)
C62 C61 C66 C65 -0.50(19)
C62 C63 C64 C65 -0.8(2)
C63 C64 C65 C66 -0.2(2)
C64 C65 C66 C61 0.8(2)
C66 C61 C62 C63 -0.41(19)
